data_7014727
loop_
_publ_author_name
'Brewer, Cynthia T.'
'Brewer, Greg'
'Butcher, Ray J.'
'Carpenter, Everett E.'
'Schmiedekamp, Ann M.'
'Schmiedekamp, Carl'
'Straka, Alison'
'Viragh, Carol'
'Yuzefpolskiy, Yevgeniy'
'Zavalij, Peter'

_publ_section_title
;
 Synthesis and characterization of homo- and heterodinuclear
 M(II)-M'(III) (M(II) = Mn or Fe, M'(III) = Fe or Co) mixed-valence
 supramolecular pseudo-dimers. The effect of hydrogen bonding on spin
 state selection of M(II).
;
_journal_issue 1
_journal_name_full 'Dalton transactions (Cambridge, England : 2003)'
_journal_page_first 181
_journal_page_last 194
_journal_paper_doi 10.1039/c0dt01098g
_journal_volume 40
_journal_year 2011
_chemical_absolute_configuration ad
_chemical_formula_moiety 'C21 H30 Mn N10, C21 H27 Co N10, 2(Cl O4), 0.66(H2 O)'
_chemical_formula_sum 'C42 H58.3 Cl2 Co Mn N20 O8.65'
_chemical_formula_weight 1166.56
_chemical_name_common 'Cobalt Manganese complex'
_chemical_name_systematic
;
Cobalt Manganese complex
;
_space_group_IT_number 9
_symmetry_cell_setting monoclinic
_symmetry_space_group_name_Hall 'C -2yc'
_symmetry_space_group_name_H-M 'C 1 c 1'
_atom_sites_solution_hydrogens geom
_atom_sites_solution_primary direct
_atom_sites_solution_secondary difmap
_audit_creation_method 'SHELXL-97 & ZCIF'
_cell_angle_alpha 90.00
_cell_angle_beta 92.904(3)
_cell_angle_gamma 90.00
_cell_formula_units_Z 4
_cell_length_a 21.327(4)
_cell_length_b 12.677(2)
_cell_length_c 20.069(3)
_cell_measurement_reflns_used 10261
_cell_measurement_temperature 296(2)
_cell_measurement_theta_max 24.5
_cell_measurement_theta_min 2.2
_cell_volume 5418.9(16)
_computing_cell_refinement Apex2
_computing_data_collection 'Apex2 (Bruker, 2005)'
_computing_data_reduction Apex2
_computing_molecular_graphics 'XSHEL (Bruker, 2004)'
_computing_publication_material SHELXL-97
_computing_structure_refinement 'SHELXL-97 (Sheldrick, 1997)'
_computing_structure_solution 'SHELXS-97 (Sheldrick, 1990)'
_diffrn_ambient_temperature 296(2)
_diffrn_detector 'CCD area detector'
_diffrn_detector_area_resol_mean 11.198
_diffrn_detector_type 'Bruker Smart Apex II'
_diffrn_measured_fraction_theta_full 1.000
_diffrn_measured_fraction_theta_max 1.000
_diffrn_measurement_details 510,610,610,1200
_diffrn_measurement_device_type 'three-circle diffractometer'
_diffrn_measurement_method '\w and \f scans'
_diffrn_measurement_specimen_support 'MiTeGen loop'
_diffrn_orient_matrix_type standard
_diffrn_orient_matrix_UB_11 -0.0112538
_diffrn_orient_matrix_UB_12 0.0738948
_diffrn_orient_matrix_UB_13 -0.0133185
_diffrn_orient_matrix_UB_21 0.0455413
_diffrn_orient_matrix_UB_22 0.0190190
_diffrn_orient_matrix_UB_23 0.0012731
_diffrn_orient_matrix_UB_31 0.0018558
_diffrn_orient_matrix_UB_32 -0.0199894
_diffrn_orient_matrix_UB_33 -0.0480653
_diffrn_radiation_monochromator graphite
_diffrn_radiation_source 'fine-focus sealed tube'
_diffrn_radiation_type MoK\a
_diffrn_radiation_wavelength 0.71073
_diffrn_reflns_av_R_equivalents 0.0361
_diffrn_reflns_av_sigmaI/netI 0.0400
_diffrn_reflns_limit_h_max 25
_diffrn_reflns_limit_h_min -25
_diffrn_reflns_limit_k_max 15
_diffrn_reflns_limit_k_min -15
_diffrn_reflns_limit_l_max 23
_diffrn_reflns_limit_l_min -23
_diffrn_reflns_number 28552
_diffrn_reflns_theta_full 25.00
_diffrn_reflns_theta_max 25.00
_diffrn_reflns_theta_min 1.87
_diffrn_source_current 30.00
_diffrn_source_voltage 50.00
_diffrn_standards_decay_% 0
_exptl_absorpt_coefficient_mu 0.707
_exptl_absorpt_correction_T_max 0.912
_exptl_absorpt_correction_T_min 0.776
_exptl_absorpt_correction_type multi-scan
_exptl_absorpt_process_details 'SADABS (Sheldrick, 1996)'
_exptl_crystal_colour orange
_exptl_crystal_density_diffrn 1.430
_exptl_crystal_density_method 'not measured'
_exptl_crystal_description prism
_exptl_crystal_F_000 2422
_exptl_crystal_id 'CUA/Brewer CTBH25A at RT'
_exptl_crystal_size_max 0.375
_exptl_crystal_size_mid 0.14
_exptl_crystal_size_min 0.13
_refine_diff_density_max 0.321
_refine_diff_density_min -0.491
_refine_diff_density_rms 0.048
_refine_ls_abs_structure_details '(Flack, 1983)'
_refine_ls_abs_structure_Flack 0.43(3)
_refine_ls_extinction_method none
_refine_ls_goodness_of_fit_ref 1.000
_refine_ls_hydrogen_treatment constr
_refine_ls_matrix_type full
_refine_ls_number_parameters 736
_refine_ls_number_reflns 9454
_refine_ls_number_restraints 317
_refine_ls_restrained_S_all 1.056
_refine_ls_R_factor_all 0.0817
_refine_ls_R_factor_gt 0.0574
_refine_ls_shift/su_max 0.001
_refine_ls_shift/su_mean 0.000
_refine_ls_structure_factor_coef Fsqd
_refine_ls_weighting_details 'w=1/[\s^2^(Fo^2^)+(0.01P)^2^+19.P], P=(max(Fo^2^,0)+2Fc^2^)/3'
_refine_ls_weighting_scheme calc
_refine_ls_wR_factor_gt 0.1077
_refine_ls_wR_factor_ref 0.1156
_reflns_Friedel_coverage 0.981
_reflns_number_gt 7067
_reflns_number_total 9454
_reflns_threshold_expression >2sigma(I)
_cod_data_source_file C0DT01098G.TXT
_cod_data_source_block 1955
_cod_depositor_comments
;
The following automatic conversions were performed:
'_symmetry_cell_setting' value 'Monoclinic' changed to 'monoclinic'
according to '/home/saulius/struct/CIF-dictionaries/cif_core.dic'
dictionary named 'cif_core.dic' version 2.4.1 from 2010-06-29.

Automatic conversion script
Id: cif_fix_enum 1555 2011-01-17 13:19:09Z saulius 
;
_cod_original_cell_volume 5419.0(15)
_cod_original_sg_symbol_H-M Cc
_cod_original_formula_sum 'C42 H58.30 Cl2 Co Mn N20 O8.65'
_cod_database_code 7014727
_diffrn_measurement_frame_width-ccd -0.30
_diffrn_measurement_total_frames-ccd 2930
_diffrn_measurement_frame_time-ccd 40
_diffrn_measurement_total_time-ccd 37.4
_diffrn_detector_distance-ccd 5.0000
_diffrn_measurement_frame_size-ccd 512

loop_
_symmetry_equiv_pos_as_xyz
'x, y, z'
'x, -y, z+1/2'
'x+1/2, y+1/2, z'
'x+1/2, -y+1/2, z+1/2'

loop_
_atom_site_label
_atom_site_type_symbol
_atom_site_fract_x
_atom_site_fract_y
_atom_site_fract_z
_atom_site_U_iso_or_equiv
_atom_site_adp_type
_atom_site_occupancy
_atom_site_symmetry_multiplicity
_atom_site_calc_flag
_atom_site_refinement_flags
_atom_site_disorder_assembly
_atom_site_disorder_group
Co1 Co 0.69204(4) 0.62728(7) 0.50481(4) 0.0525(2) Uani 1 1 d . . .
N1A N 0.8409(4) 0.6402(6) 0.5631(4) 0.085(2) Uani 1 1 d . . .
C11A C 0.8366(4) 0.7518(9) 0.5837(6) 0.096(3) Uani 1 1 d . . .
H11A H 0.8745 0.7882 0.5720 0.115 Uiso 1 1 calc R . .
H11B H 0.8343 0.7550 0.6318 0.115 Uiso 1 1 calc R . .
C12A C 0.7814(5) 0.8074(7) 0.5522(6) 0.090(3) Uani 1 1 d . . .
H12A H 0.7780 0.8766 0.5723 0.108 Uiso 1 1 calc R . .
H12B H 0.7879 0.8173 0.5051 0.108 Uiso 1 1 calc R . .
C13A C 0.6842(4) 0.7774(6) 0.6027(4) 0.065(2) Uani 1 1 d . . .
H13A H 0.6925 0.8354 0.6301 0.078 Uiso 1 1 calc R . .
C14A C 0.6289(4) 0.7190(7) 0.6084(4) 0.059(2) Uani 1 1 d . . .
C15A C 0.5810(5) 0.7098(8) 0.6538(4) 0.079(3) Uani 1 1 d . . .
H15A H 0.5749 0.7509 0.6913 0.095 Uiso 1 1 calc R . .
C16A C 0.5451(5) 0.6262(7) 0.6301(4) 0.076(2) Uani 1 1 d . . .
C17A C 0.4882(5) 0.5802(10) 0.6565(6) 0.110(4) Uani 1 1 d . . .
H17A H 0.4669 0.6327 0.6813 0.165 Uiso 1 1 calc R . .
H17B H 0.4995 0.5219 0.6852 0.165 Uiso 1 1 calc R . .
H17C H 0.4609 0.5559 0.6201 0.165 Uiso 1 1 calc R . .
N11A N 0.7230(3) 0.7501(5) 0.5595(4) 0.0610(18) Uani 1 1 d . . .
N12A N 0.6208(4) 0.6431(5) 0.5623(4) 0.0640(19) Uani 1 1 d . . .
N13A N 0.5721(3) 0.5829(5) 0.5739(3) 0.0654(17) Uani 1 1 d . . .
C21A C 0.8345(4) 0.5595(10) 0.6131(6) 0.096(3) Uani 1 1 d . . .
H21A H 0.8583 0.5804 0.6534 0.115 Uiso 1 1 calc R . .
H21B H 0.8526 0.4945 0.5974 0.115 Uiso 1 1 calc R . .
C22A C 0.7663(4) 0.5386(8) 0.6301(5) 0.078(2) Uani 1 1 d . . .
H22A H 0.7646 0.4774 0.6591 0.093 Uiso 1 1 calc R . .
H22B H 0.7502 0.5987 0.6537 0.093 Uiso 1 1 calc R . .
C23A C 0.7127(4) 0.4261(8) 0.5554(4) 0.065(2) Uani 1 1 d . . .
H23A H 0.7249 0.3704 0.5833 0.078 Uiso 1 1 calc R . .
C24A C 0.6753(4) 0.4099(6) 0.4929(4) 0.061(2) Uani 1 1 d . . .
C25A C 0.6581(4) 0.3272(7) 0.4531(5) 0.073(2) Uani 1 1 d . . .
H25A H 0.6627 0.2555 0.4618 0.088 Uiso 1 1 calc R . .
C26A C 0.6315(4) 0.3768(7) 0.3953(4) 0.070(2) Uani 1 1 d . . .
C27A C 0.6048(5) 0.3269(8) 0.3319(6) 0.111(4) Uani 1 1 d . . .
H27A H 0.5752 0.3742 0.3101 0.167 Uiso 1 1 calc R . .
H27B H 0.5840 0.2622 0.3424 0.167 Uiso 1 1 calc R . .
H27C H 0.6381 0.3123 0.3029 0.167 Uiso 1 1 calc R . .
N21A N 0.7274(3) 0.5199(6) 0.5689(3) 0.0594(17) Uani 1 1 d . . .
N22A N 0.6590(3) 0.4995(6) 0.4609(3) 0.0613(17) Uani 1 1 d . . .
N23A N 0.6331(3) 0.4819(5) 0.4014(3) 0.0687(17) Uani 1 1 d . . .
C3A C 0.8673(4) 0.6171(9) 0.5036(6) 0.082(3) Uani 1 1 d . . .
H31A H 0.9040 0.5729 0.5122 0.099 Uiso 1 1 calc R . .
H31B H 0.8810 0.6821 0.4833 0.099 Uiso 1 1 calc R . .
C32A C 0.8213(5) 0.5607(8) 0.4553(5) 0.083(3) Uani 1 1 d . . .
H32A H 0.8402 0.5507 0.4128 0.100 Uiso 1 1 calc R . .
H32B H 0.8114 0.4917 0.4729 0.100 Uiso 1 1 calc R . .
C33A C 0.7548(4) 0.6789(8) 0.3917(5) 0.076(3) Uani 1 1 d . . .
H33A H 0.7826 0.6784 0.3575 0.091 Uiso 1 1 calc R . .
C34A C 0.6998(4) 0.7404(7) 0.3895(4) 0.074(2) Uani 1 1 d U . .
C35A C 0.6755(6) 0.8279(8) 0.3503(6) 0.106(3) Uani 1 1 d U . .
H35A H 0.6912 0.8578 0.3123 0.127 Uiso 1 1 calc R . .
C36A C 0.6221(4) 0.8565(7) 0.3843(5) 0.086(2) Uani 1 1 d U . .
C37A C 0.5775(5) 0.9481(7) 0.3653(6) 0.147(5) Uani 1 1 d . . .
H37A H 0.5927 1.0117 0.3866 0.221 Uiso 1 1 calc R . .
H37B H 0.5363 0.9324 0.3796 0.221 Uiso 1 1 calc R . .
H37C H 0.5758 0.9576 0.3178 0.221 Uiso 1 1 calc R . .
N31A N 0.7633(3) 0.6233(5) 0.4455(4) 0.0637(19) Uani 1 1 d . . .
N32A N 0.6619(3) 0.7249(5) 0.4380(4) 0.0710(19) Uani 1 1 d U . .
N33A N 0.6145(3) 0.7964(5) 0.4383(3) 0.0780(17) Uani 1 1 d U . .
Mn1 Mn 0.43096(4) 0.62798(8) 0.38915(4) 0.0518(3) Uani 1 1 d . . .
N1B N 0.2932(4) 0.6358(7) 0.3228(4) 0.084(2) Uani 1 1 d . . .
C11B C 0.2939(4) 0.5433(10) 0.2814(5) 0.097(3) Uani 1 1 d . . .
H11C H 0.2671 0.5550 0.2417 0.116 Uiso 1 1 calc R . .
H11D H 0.2769 0.4843 0.3054 0.116 Uiso 1 1 calc R . .
C12B C 0.3594(4) 0.5151(10) 0.2610(5) 0.099(4) Uani 1 1 d . . .
H12C H 0.3580 0.4511 0.2344 0.118 Uiso 1 1 calc R . .
H12D H 0.3761 0.5715 0.2344 0.118 Uiso 1 1 calc R . .
C13B C 0.4169(4) 0.4073(8) 0.3390(5) 0.071(2) Uani 1 1 d . . .
H13B H 0.4061 0.3491 0.3126 0.086 Uiso 1 1 calc R . .
C14B C 0.4536(4) 0.3932(7) 0.4001(5) 0.069(2) Uani 1 1 d . . .
C15B C 0.4738(4) 0.3033(7) 0.4354(5) 0.076(2) Uani 1 1 d . . .
H15B H 0.4672 0.2332 0.4232 0.091 Uiso 1 1 calc R . .
C16B C 0.5050(4) 0.3398(7) 0.4905(5) 0.075(2) Uani 1 1 d . . .
C17B C 0.5348(5) 0.2853(8) 0.5522(5) 0.106(3) Uani 1 1 d . . .
H17D H 0.5062 0.2338 0.5682 0.159 Uiso 1 1 calc R . .
H17E H 0.5439 0.3368 0.5864 0.159 Uiso 1 1 calc R . .
H17F H 0.5729 0.2511 0.5408 0.159 Uiso 1 1 calc R . .
N11B N 0.3989(3) 0.4996(6) 0.3206(3) 0.0657(19) Uani 1 1 d . . .
N12B N 0.4724(4) 0.4836(6) 0.4312(4) 0.0692(19) Uani 1 1 d . . .
N13B N 0.5047(3) 0.4451(6) 0.4879(3) 0.0708(19) Uani 1 1 d . . .
H13C H 0.5227 0.4847 0.5180 0.10(3) Uiso 1 1 calc R . .
C21B C 0.2926(5) 0.7349(9) 0.2922(6) 0.098(3) Uani 1 1 d . . .
H21C H 0.2511 0.7653 0.2942 0.118 Uiso 1 1 calc R . .
H21D H 0.3014 0.7264 0.2456 0.118 Uiso 1 1 calc R . .
C22B C 0.3415(4) 0.8118(8) 0.3255(6) 0.098(3) Uani 1 1 d . . .
H22C H 0.3420 0.8777 0.3009 0.118 Uiso 1 1 calc R . .
H22D H 0.3309 0.8269 0.3710 0.118 Uiso 1 1 calc R . .
C23B C 0.4408(4) 0.7915(7) 0.2818(5) 0.071(2) Uani 1 1 d . . .
H23B H 0.4321 0.8490 0.2540 0.085 Uiso 1 1 calc R . .
C24B C 0.4999(4) 0.7305(7) 0.2787(4) 0.068(2) Uani 1 1 d . . .
C25B C 0.5488(4) 0.7330(8) 0.2362(4) 0.077(2) Uani 1 1 d . . .
H25B H 0.5534 0.7782 0.2003 0.093 Uiso 1 1 calc R . .
C26B C 0.5886(5) 0.6558(10) 0.2579(5) 0.092(3) Uani 1 1 d . . .
C27B C 0.6487(6) 0.6125(12) 0.2320(6) 0.130(5) Uani 1 1 d . . .
H27D H 0.6413 0.5900 0.1866 0.195 Uiso 1 1 calc R . .
H27E H 0.6626 0.5536 0.2589 0.195 Uiso 1 1 calc R . .
H27F H 0.6803 0.6665 0.2341 0.195 Uiso 1 1 calc R . .
N21B N 0.4023(3) 0.7609(6) 0.3249(4) 0.0689(19) Uani 1 1 d . . .
N22B N 0.5104(3) 0.6607(6) 0.3289(3) 0.0637(17) Uani 1 1 d . . .
N23B N 0.5671(3) 0.6191(5) 0.3137(3) 0.0702(19) Uani 1 1 d . . .
H23C H 0.5868 0.5731 0.3383 0.048(17) Uiso 1 1 calc R . .
C31B C 0.2571(5) 0.6225(9) 0.3832(7) 0.101(4) Uani 1 1 d . . .
H31C H 0.2189 0.5837 0.3713 0.121 Uiso 1 1 calc R . .
H31D H 0.2450 0.6915 0.3989 0.121 Uiso 1 1 calc R . .
C32B C 0.2927(5) 0.5650(10) 0.4395(5) 0.092(3) Uani 1 1 d . . .
H32C H 0.2675 0.5623 0.4784 0.111 Uiso 1 1 calc R . .
H32D H 0.3016 0.4933 0.4261 0.111 Uiso 1 1 calc R . .
C33B C 0.3553(5) 0.6786(8) 0.5072(5) 0.083(3) Uani 1 1 d . . .
H33B H 0.3227 0.6814 0.5362 0.100 Uiso 1 1 calc R . .
C34B C 0.4110(4) 0.7399(8) 0.5212(5) 0.079(2) Uani 1 1 d . . .
C35B C 0.4279(5) 0.8148(8) 0.5684(5) 0.096(3) Uani 1 1 d . . .
H35B H 0.4049 0.8351 0.6044 0.115 Uiso 1 1 calc R . .
C36B C 0.4839(5) 0.8532(6) 0.5527(5) 0.093(3) Uani 1 1 d . . .
C37B C 0.5252(5) 0.9419(9) 0.5826(6) 0.142(5) Uani 1 1 d . . .
H37D H 0.5385 0.9241 0.6276 0.213 Uiso 1 1 calc R . .
H37E H 0.5016 1.0064 0.5825 0.213 Uiso 1 1 calc R . .
H37F H 0.5613 0.9508 0.5565 0.213 Uiso 1 1 calc R . .
N31B N 0.3501(4) 0.6202(6) 0.4554(4) 0.078(2) Uani 1 1 d . . .
N32B N 0.4584(3) 0.7281(6) 0.4768(4) 0.081(2) Uani 1 1 d . . .
N33B N 0.5018(3) 0.7977(5) 0.4991(4) 0.081(2) Uani 1 1 d . . .
H33C H 0.5373 0.8063 0.4813 0.10(3) Uiso 1 1 calc R . .
Cl1 Cl 0.92326(19) 0.6071(2) 0.27210(17) 0.1130(10) Uani 0.627(9) 1 d PDU A 1
O11 O 0.9401(8) 0.5989(14) 0.3399(5) 0.180(5) Uani 0.627(9) 1 d PDU A 1
O12 O 0.8584(5) 0.5806(13) 0.2652(8) 0.177(5) Uani 0.627(9) 1 d PDU A 1
O13 O 0.9519(7) 0.5296(8) 0.2342(7) 0.140(4) Uani 0.627(9) 1 d PDU A 1
O14 O 0.9377(8) 0.7037(7) 0.2454(8) 0.173(5) Uani 0.627(9) 1 d PDU A 1
Cl1A Cl 0.92326(19) 0.6071(2) 0.27210(17) 0.1130(10) Uani 0.373(9) 1 d PD A 2
O11A O 0.9091(16) 0.544(2) 0.2191(9) 0.180(5) Uani 0.373(9) 1 d PDU A 2
O12A O 0.9841(8) 0.654(2) 0.2747(15) 0.177(5) Uani 0.373(9) 1 d PDU A 2
O13A O 0.9265(12) 0.5379(14) 0.3287(8) 0.140(4) Uani 0.373(9) 1 d PDU A 2
O14A O 0.8793(10) 0.6784(14) 0.2965(14) 0.173(5) Uani 0.373(9) 1 d PDU A 2
Cl2 Cl 0.6940(7) 0.9001(12) 0.1149(7) 0.0966(17) Uani 0.455(7) 1 d PDU B 1
O21 O 0.7518(8) 0.847(2) 0.1295(10) 0.169(5) Uani 0.455(7) 1 d PDU B 1
O22 O 0.6797(12) 0.9602(19) 0.1708(11) 0.182(6) Uani 0.455(7) 1 d PDU B 1
O23 O 0.6501(9) 0.8166(11) 0.1172(8) 0.130(4) Uani 0.455(7) 1 d PDU B 1
O24 O 0.6795(10) 0.9475(15) 0.0555(9) 0.160(4) Uani 0.455(7) 1 d PDU B 1
Cl2A Cl 0.7027(6) 0.8906(10) 0.1266(6) 0.0966(17) Uani 0.545(7) 1 d PD B 2
O21A O 0.6501(7) 0.9134(16) 0.1608(9) 0.169(5) Uani 0.545(7) 1 d PDU B 2
O22A O 0.6982(9) 0.8318(14) 0.0694(8) 0.182(6) Uani 0.545(7) 1 d PDU B 2
O23A O 0.7485(7) 0.9664(8) 0.1208(7) 0.130(4) Uani 0.545(7) 1 d PDU B 2
O24A O 0.7393(7) 0.8158(11) 0.1692(8) 0.160(4) Uani 0.545(7) 1 d PDU B 2
O1W O 0.6254(16) 0.083(3) 0.2411(17) 0.140(18) Uani 0.206(18) 1 d PU . .
O2W O 0.813(2) 0.699(3) 0.171(2) 0.21(3) Uani 0.26(3) 1 d PU C 1
O3W O 0.797(2) 0.759(4) 0.249(2) 0.17(3) Uani 0.19(3) 1 d PU D 3

loop_
_atom_site_aniso_label
_atom_site_aniso_U_11
_atom_site_aniso_U_22
_atom_site_aniso_U_33
_atom_site_aniso_U_23
_atom_site_aniso_U_13
_atom_site_aniso_U_12
Co1 0.0561(6) 0.0468(5) 0.0551(6) 0.0007(5) 0.0075(4) -0.0006(5)
N1A 0.087(5) 0.080(5) 0.087(6) -0.002(4) 0.006(4) 0.013(4)
C11A 0.056(5) 0.115(8) 0.116(8) -0.020(6) -0.008(5) -0.017(5)
C12A 0.095(7) 0.058(5) 0.117(7) -0.005(5) 0.009(5) -0.004(5)
C13A 0.101(6) 0.038(4) 0.055(4) -0.012(3) -0.010(4) 0.006(4)
C14A 0.060(5) 0.069(5) 0.049(4) 0.001(4) 0.003(3) 0.002(4)
C15A 0.111(7) 0.085(6) 0.042(4) 0.001(4) 0.015(4) 0.034(5)
C16A 0.084(6) 0.093(6) 0.051(5) 0.004(4) 0.014(4) -0.016(5)
C17A 0.093(7) 0.142(9) 0.097(7) 0.029(7) 0.031(6) -0.023(6)
N11A 0.061(4) 0.046(4) 0.076(4) -0.003(3) 0.003(3) -0.002(3)
N12A 0.084(5) 0.061(4) 0.046(4) -0.008(3) 0.003(3) -0.011(3)
N13A 0.076(4) 0.079(4) 0.042(3) 0.002(3) 0.008(3) -0.015(3)
C21A 0.072(6) 0.106(8) 0.110(8) 0.013(6) -0.003(6) -0.003(5)
C22A 0.075(5) 0.091(6) 0.067(5) 0.008(4) -0.005(4) 0.000(5)
C23A 0.061(5) 0.079(6) 0.054(5) 0.012(4) 0.002(4) 0.019(4)
C24A 0.064(5) 0.056(4) 0.064(5) -0.005(4) 0.007(4) 0.010(4)
C25A 0.072(5) 0.059(5) 0.089(6) -0.006(4) 0.015(4) 0.022(4)
C26A 0.069(5) 0.086(6) 0.056(5) -0.017(4) 0.014(3) 0.006(4)
C27A 0.087(6) 0.113(8) 0.131(9) -0.048(7) -0.014(6) 0.013(6)
N21A 0.059(4) 0.065(4) 0.055(4) -0.004(3) 0.004(3) 0.003(3)
N22A 0.068(4) 0.073(4) 0.044(4) 0.006(3) 0.010(3) 0.021(3)
N23A 0.071(4) 0.078(4) 0.058(4) -0.008(3) 0.010(3) 0.010(3)
C3A 0.052(5) 0.094(7) 0.101(8) 0.012(6) 0.014(5) -0.003(5)
C32A 0.087(6) 0.072(6) 0.091(7) -0.005(5) 0.018(5) 0.000(5)
C33A 0.074(6) 0.079(6) 0.075(6) -0.007(5) 0.006(4) -0.027(5)
C34A 0.080(5) 0.058(5) 0.081(6) 0.013(4) -0.015(4) -0.014(4)
C35A 0.129(8) 0.079(6) 0.109(7) 0.028(5) 0.001(5) -0.033(6)
C36A 0.081(5) 0.071(5) 0.102(6) 0.020(5) -0.018(4) -0.011(4)
C37A 0.143(9) 0.058(5) 0.233(13) 0.046(7) -0.065(9) 0.003(6)
N31A 0.061(4) 0.048(4) 0.082(5) -0.003(3) -0.006(3) -0.003(3)
N32A 0.060(4) 0.046(4) 0.106(5) 0.003(3) -0.001(3) -0.010(3)
N33A 0.089(4) 0.047(3) 0.096(4) 0.012(3) -0.011(3) 0.003(3)
Mn1 0.0601(7) 0.0443(6) 0.0518(7) -0.0014(5) 0.0115(5) 0.0005(6)
N1B 0.081(5) 0.094(6) 0.079(5) -0.023(4) 0.025(4) -0.015(4)
C11B 0.064(5) 0.136(9) 0.090(7) -0.046(6) -0.010(5) 0.001(6)
C12B 0.070(6) 0.154(10) 0.070(6) -0.028(6) -0.019(5) 0.024(6)
C13B 0.064(5) 0.070(5) 0.082(6) -0.022(4) 0.018(4) -0.009(4)
C14B 0.076(6) 0.060(5) 0.074(6) -0.011(4) 0.022(5) -0.017(4)
C15B 0.078(6) 0.065(5) 0.084(6) 0.015(5) 0.013(5) -0.012(4)
C16B 0.083(6) 0.067(5) 0.078(6) 0.016(4) 0.017(4) -0.023(4)
C17B 0.118(7) 0.116(8) 0.086(6) 0.046(6) 0.018(5) -0.014(6)
N11B 0.053(4) 0.087(5) 0.057(4) -0.015(3) 0.003(3) 0.002(4)
N12B 0.077(4) 0.074(5) 0.057(4) 0.007(3) 0.014(3) -0.016(4)
N13B 0.078(4) 0.081(5) 0.053(4) 0.004(3) 0.005(3) -0.032(4)
C21B 0.070(6) 0.107(8) 0.115(8) 0.022(6) -0.021(5) 0.010(5)
C22B 0.067(6) 0.070(6) 0.158(10) 0.018(6) 0.016(6) 0.022(5)
C23B 0.062(5) 0.069(5) 0.080(6) 0.018(4) -0.017(4) -0.005(4)
C24B 0.084(6) 0.066(5) 0.054(5) 0.019(4) -0.006(4) -0.005(4)
C25B 0.073(5) 0.100(6) 0.060(5) 0.016(4) 0.009(4) -0.006(5)
C26B 0.089(7) 0.140(9) 0.047(5) 0.000(5) -0.001(4) 0.005(6)
C27B 0.100(8) 0.210(13) 0.083(7) -0.005(8) 0.037(6) 0.029(8)
N21B 0.068(4) 0.065(4) 0.073(5) 0.005(3) -0.001(4) 0.001(3)
N22B 0.068(4) 0.073(4) 0.050(4) 0.002(3) 0.000(3) 0.015(3)
N23B 0.072(4) 0.083(5) 0.056(4) 0.004(3) 0.003(3) 0.022(3)
C31B 0.064(6) 0.105(9) 0.136(11) -0.023(7) 0.022(6) -0.008(6)
C32B 0.076(6) 0.111(8) 0.091(7) -0.004(6) 0.027(5) -0.033(6)
C33B 0.087(6) 0.080(6) 0.082(6) -0.013(5) 0.010(5) 0.002(5)
C34B 0.078(5) 0.074(5) 0.084(6) -0.017(4) 0.007(4) 0.025(4)
C35B 0.094(7) 0.085(6) 0.104(7) -0.037(5) -0.028(5) 0.030(5)
C36B 0.098(7) 0.057(5) 0.123(8) -0.020(5) -0.012(6) 0.027(5)
C37B 0.120(8) 0.101(7) 0.198(12) -0.049(8) -0.069(8) 0.025(6)
N31B 0.079(5) 0.079(5) 0.077(5) -0.006(4) 0.018(4) 0.001(4)
N32B 0.067(4) 0.056(4) 0.117(6) -0.008(4) -0.007(4) 0.001(4)
N33B 0.066(4) 0.057(4) 0.117(6) -0.010(4) -0.011(4) 0.012(3)
Cl1 0.168(3) 0.0651(16) 0.106(2) -0.0109(15) 0.005(2) -0.0135(19)
O11 0.265(11) 0.190(10) 0.084(5) -0.033(6) -0.018(7) -0.042(10)
O12 0.150(7) 0.186(11) 0.194(10) -0.046(9) -0.002(7) -0.033(7)
O13 0.197(9) 0.084(5) 0.140(7) -0.014(6) 0.021(7) 0.000(6)
O14 0.238(11) 0.075(5) 0.211(10) 0.008(6) 0.051(9) 0.003(7)
Cl1A 0.168(3) 0.0651(16) 0.106(2) -0.0109(15) 0.005(2) -0.0135(19)
O11A 0.265(11) 0.190(10) 0.084(5) -0.033(6) -0.018(7) -0.042(10)
O12A 0.150(7) 0.186(11) 0.194(10) -0.046(9) -0.002(7) -0.033(7)
O13A 0.197(9) 0.084(5) 0.140(7) -0.014(6) 0.021(7) 0.000(6)
O14A 0.238(11) 0.075(5) 0.211(10) 0.008(6) 0.051(9) 0.003(7)
Cl2 0.128(4) 0.066(2) 0.099(4) -0.008(2) 0.028(3) -0.016(2)
O21 0.153(7) 0.226(12) 0.135(8) 0.029(8) 0.066(7) 0.043(7)
O22 0.192(10) 0.181(10) 0.172(8) -0.119(8) -0.008(8) -0.001(8)
O23 0.197(8) 0.072(5) 0.122(7) -0.005(5) 0.025(7) -0.068(6)
O24 0.184(9) 0.139(8) 0.159(7) 0.076(6) 0.017(7) -0.015(7)
Cl2A 0.128(4) 0.066(2) 0.099(4) -0.008(2) 0.028(3) -0.016(2)
O21A 0.153(7) 0.226(12) 0.135(8) 0.029(8) 0.066(7) 0.043(7)
O22A 0.192(10) 0.181(10) 0.172(8) -0.119(8) -0.008(8) -0.001(8)
O23A 0.197(8) 0.072(5) 0.122(7) -0.005(5) 0.025(7) -0.068(6)
O24A 0.184(9) 0.139(8) 0.159(7) 0.076(6) 0.017(7) -0.015(7)
O1W 0.15(2) 0.14(2) 0.13(2) -0.004(16) -0.006(16) 0.005(16)
O2W 0.21(3) 0.19(3) 0.23(3) -0.014(18) 0.002(19) 0.009(18)
O3W 0.18(3) 0.19(3) 0.14(3) 0.030(18) 0.018(18) 0.000(18)

loop_
_atom_type_symbol
_atom_type_description
_atom_type_scat_dispersion_real
_atom_type_scat_dispersion_imag
_atom_type_scat_source
C C 0.0033 0.0016 'International Tables Vol C Tables 4.2.6.8 and 6.1.1.4'
H H 0.0000 0.0000 'International Tables Vol C Tables 4.2.6.8 and 6.1.1.4'
N N 0.0061 0.0033 'International Tables Vol C Tables 4.2.6.8 and 6.1.1.4'
O O 0.0106 0.0060 'International Tables Vol C Tables 4.2.6.8 and 6.1.1.4'
Cl Cl 0.1484 0.1585 'International Tables Vol C Tables 4.2.6.8 and 6.1.1.4'
Mn Mn 0.3368 0.7283 'International Tables Vol C Tables 4.2.6.8 and 6.1.1.4'
Co Co 0.3494 0.9721 'International Tables Vol C Tables 4.2.6.8 and 6.1.1.4'

loop_
_geom_angle_atom_site_label_1
_geom_angle_atom_site_label_2
_geom_angle_atom_site_label_3
_geom_angle
_geom_angle_site_symmetry_1
_geom_angle_site_symmetry_3
_geom_angle_publ_flag
N32A Co1 N22A 96.9(3) . . ?
N32A Co1 N12A 95.9(3) . . ?
N22A Co1 N12A 94.4(3) . . ?
N32A Co1 N31A 80.6(3) . . ?
N22A Co1 N31A 88.8(3) . . ?
N12A Co1 N31A 175.5(3) . . ?
N32A Co1 N21A 175.4(3) . . ?
N22A Co1 N21A 80.9(3) . . ?
N12A Co1 N21A 88.3(3) . . ?
N31A Co1 N21A 95.3(3) . . ?
N32A Co1 N11A 88.3(3) . . ?
N22A Co1 N11A 173.4(3) . . ?
N12A Co1 N11A 80.9(3) . . ?
N31A Co1 N11A 96.2(3) . . ?
N21A Co1 N11A 94.3(3) . . ?
C3A N1A C21A 120.6(9) . . ?
C3A N1A C11A 118.6(9) . . ?
C21A N1A C11A 118.4(9) . . ?
N1A C11A C12A 113.3(8) . . ?
N1A C11A H11A 108.9 . . ?
C12A C11A H11A 108.9 . . ?
N1A C11A H11B 108.9 . . ?
C12A C11A H11B 108.9 . . ?
H11A C11A H11B 107.7 . . ?
N11A C12A C11A 112.6(8) . . ?
N11A C12A H12A 109.1 . . ?
C11A C12A H12A 109.1 . . ?
N11A C12A H12B 109.1 . . ?
C11A C12A H12B 109.1 . . ?
H12A C12A H12B 107.8 . . ?
N11A C13A C14A 119.3(7) . . ?
N11A C13A H13A 120.4 . . ?
C14A C13A H13A 120.4 . . ?
N12A C14A C13A 113.7(7) . . ?
N12A C14A C15A 108.4(8) . . ?
C13A C14A C15A 137.5(8) . . ?
C16A C15A C14A 104.4(8) . . ?
C16A C15A H15A 127.8 . . ?
C14A C15A H15A 127.8 . . ?
C15A C16A N13A 109.5(7) . . ?
C15A C16A C17A 129.5(9) . . ?
N13A C16A C17A 120.9(9) . . ?
C16A C17A H17A 109.5 . . ?
C16A C17A H17B 109.5 . . ?
H17A C17A H17B 109.5 . . ?
C16A C17A H17C 109.5 . . ?
H17A C17A H17C 109.5 . . ?
H17B C17A H17C 109.5 . . ?
C13A N11A C12A 121.3(8) . . ?
C13A N11A Co1 112.2(6) . . ?
C12A N11A Co1 126.5(6) . . ?
N13A N12A C14A 111.6(7) . . ?
N13A N12A Co1 133.1(5) . . ?
C14A N12A Co1 113.8(6) . . ?
N12A N13A C16A 105.9(7) . . ?
N1A C21A C22A 113.7(9) . . ?
N1A C21A H21A 108.8 . . ?
C22A C21A H21A 108.8 . . ?
N1A C21A H21B 108.8 . . ?
C22A C21A H21B 108.8 . . ?
H21A C21A H21B 107.7 . . ?
N21A C22A C21A 110.1(8) . . ?
N21A C22A H22A 109.6 . . ?
C21A C22A H22A 109.6 . . ?
N21A C22A H22B 109.6 . . ?
C21A C22A H22B 109.6 . . ?
H22A C22A H22B 108.2 . . ?
N21A C23A C24A 115.9(8) . . ?
N21A C23A H23A 122.1 . . ?
C24A C23A H23A 122.1 . . ?
N22A C24A C25A 108.5(8) . . ?
N22A C24A C23A 114.0(8) . . ?
C25A C24A C23A 137.0(9) . . ?
C24A C25A C26A 103.0(8) . . ?
C24A C25A H25A 128.5 . . ?
C26A C25A H25A 128.5 . . ?
N23A C26A C25A 111.1(7) . . ?
N23A C26A C27A 120.2(8) . . ?
C25A C26A C27A 128.7(9) . . ?
C26A C27A H27A 109.5 . . ?
C26A C27A H27B 109.5 . . ?
H27A C27A H27B 109.5 . . ?
C26A C27A H27C 109.5 . . ?
H27A C27A H27C 109.5 . . ?
H27B C27A H27C 109.5 . . ?
C23A N21A C22A 117.2(8) . . ?
C23A N21A Co1 115.2(6) . . ?
C22A N21A Co1 127.6(6) . . ?
N23A N22A C24A 112.2(8) . . ?
N23A N22A Co1 132.6(6) . . ?
C24A N22A Co1 114.0(6) . . ?
N22A N23A C26A 105.2(7) . . ?
N1A C3A C32A 111.8(8) . . ?
N1A C3A H31A 109.2 . . ?
C32A C3A H31A 109.2 . . ?
N1A C3A H31B 109.2 . . ?
C32A C3A H31B 109.2 . . ?
H31A C3A H31B 107.9 . . ?
N31A C32A C3A 109.9(8) . . ?
N31A C32A H32A 109.7 . . ?
C3A C32A H32A 109.7 . . ?
N31A C32A H32B 109.7 . . ?
C3A C32A H32B 109.7 . . ?
H32A C32A H32B 108.2 . . ?
N31A C33A C34A 114.1(9) . . ?
N31A C33A H33A 122.9 . . ?
C34A C33A H33A 122.9 . . ?
N32A C34A C33A 116.0(8) . . ?
N32A C34A C35A 107.7(9) . . ?
C33A C34A C35A 135.9(10) . . ?
C36A C35A C34A 102.1(8) . . ?
C36A C35A H35A 128.9 . . ?
C34A C35A H35A 128.9 . . ?
N33A C36A C35A 112.4(8) . . ?
N33A C36A C37A 122.1(9) . . ?
C35A C36A C37A 125.5(10) . . ?
C36A C37A H37A 109.5 . . ?
C36A C37A H37B 109.5 . . ?
H37A C37A H37B 109.5 . . ?
C36A C37A H37C 109.5 . . ?
H37A C37A H37C 109.5 . . ?
H37B C37A H37C 109.5 . . ?
C33A N31A C32A 119.1(9) . . ?
C33A N31A Co1 114.1(6) . . ?
C32A N31A Co1 126.8(6) . . ?
C34A N32A N33A 112.9(7) . . ?
C34A N32A Co1 114.9(6) . . ?
N33A N32A Co1 130.8(6) . . ?
C36A N33A N32A 104.7(7) . . ?
N22B Mn1 N12B 93.7(3) . . ?
N22B Mn1 N21B 74.2(3) . . ?
N12B Mn1 N21B 165.5(3) . . ?
N22B Mn1 N11B 91.1(3) . . ?
N12B Mn1 N11B 74.4(3) . . ?
N21B Mn1 N11B 97.6(3) . . ?
N22B Mn1 N32B 98.6(3) . . ?
N12B Mn1 N32B 95.0(3) . . ?
N21B Mn1 N32B 94.6(3) . . ?
N11B Mn1 N32B 166.1(3) . . ?
N22B Mn1 N31B 171.3(3) . . ?
N12B Mn1 N31B 92.4(3) . . ?
N21B Mn1 N31B 100.6(3) . . ?
N11B Mn1 N31B 96.5(3) . . ?
N32B Mn1 N31B 74.6(3) . . ?
C21B N1B C11B 118.7(10) . . ?
C21B N1B C31B 118.0(9) . . ?
C11B N1B C31B 113.6(9) . . ?
N1B C11B C12B 112.7(8) . . ?
N1B C11B H11C 109.1 . . ?
C12B C11B H11C 109.1 . . ?
N1B C11B H11D 109.1 . . ?
C12B C11B H11D 109.1 . . ?
H11C C11B H11D 107.8 . . ?
N11B C12B C11B 108.3(8) . . ?
N11B C12B H12C 110.0 . . ?
C11B C12B H12C 110.0 . . ?
N11B C12B H12D 110.0 . . ?
C11B C12B H12D 110.0 . . ?
H12C C12B H12D 108.4 . . ?
N11B C13B C14B 120.3(9) . . ?
N11B C13B H13B 119.9 . . ?
C14B C13B H13B 119.9 . . ?
N12B C14B C15B 112.3(9) . . ?
N12B C14B C13B 115.2(9) . . ?
C15B C14B C13B 132.5(9) . . ?
C16B C15B C14B 105.2(9) . . ?
C16B C15B H15B 127.4 . . ?
C14B C15B H15B 127.4 . . ?
N13B C16B C15B 108.1(8) . . ?
N13B C16B C17B 119.0(9) . . ?
C15B C16B C17B 132.8(9) . . ?
C16B C17B H17D 109.5 . . ?
C16B C17B H17E 109.5 . . ?
H17D C17B H17E 109.5 . . ?
C16B C17B H17F 109.5 . . ?
H17D C17B H17F 109.5 . . ?
H17E C17B H17F 109.5 . . ?
C13B N11B C12B 121.2(9) . . ?
C13B N11B Mn1 114.4(6) . . ?
C12B N11B Mn1 124.4(7) . . ?
C14B N12B N13B 101.7(8) . . ?
C14B N12B Mn1 115.2(6) . . ?
N13B N12B Mn1 141.8(6) . . ?
C16B N13B N12B 112.6(7) . . ?
C16B N13B H13C 123.7 . . ?
N12B N13B H13C 123.7 . . ?
N1B C21B C22B 112.6(9) . . ?
N1B C21B H21C 109.1 . . ?
C22B C21B H21C 109.1 . . ?
N1B C21B H21D 109.1 . . ?
C22B C21B H21D 109.1 . . ?
H21C C21B H21D 107.8 . . ?
N21B C22B C21B 107.3(8) . . ?
N21B C22B H22C 110.2 . . ?
C21B C22B H22C 110.2 . . ?
N21B C22B H22D 110.2 . . ?
C21B C22B H22D 110.2 . . ?
H22C C22B H22D 108.5 . . ?
N21B C23B C24B 116.4(8) . . ?
N21B C23B H23B 121.8 . . ?
C24B C23B H23B 121.8 . . ?
N22B C24B C25B 112.1(8) . . ?
N22B C24B C23B 114.7(8) . . ?
C25B C24B C23B 133.1(8) . . ?
C26B C25B C24B 105.4(8) . . ?
C26B C25B H25B 127.3 . . ?
C24B C25B H25B 127.3 . . ?
N23B C26B C25B 106.8(9) . . ?
N23B C26B C27B 120.1(10) . . ?
C25B C26B C27B 133.0(10) . . ?
C26B C27B H27D 109.5 . . ?
C26B C27B H27E 109.5 . . ?
H27D C27B H27E 109.5 . . ?
C26B C27B H27F 109.5 . . ?
H27D C27B H27F 109.5 . . ?
H27E C27B H27F 109.5 . . ?
C23B N21B C22B 118.3(8) . . ?
C23B N21B Mn1 117.5(6) . . ?
C22B N21B Mn1 124.1(6) . . ?
C24B N22B N23B 101.6(7) . . ?
C24B N22B Mn1 115.9(6) . . ?
N23B N22B Mn1 140.7(5) . . ?
C26B N23B N22B 113.8(8) . . ?
C26B N23B H23C 123.1 . . ?
N22B N23B H23C 123.1 . . ?
N1B C31B C32B 113.9(9) . . ?
N1B C31B H31C 108.8 . . ?
C32B C31B H31C 108.8 . . ?
N1B C31B H31D 108.8 . . ?
C32B C31B H31D 108.8 . . ?
H31C C31B H31D 107.7 . . ?
N31B C32B C31B 108.7(9) . . ?
N31B C32B H32C 109.9 . . ?
C31B C32B H32C 109.9 . . ?
N31B C32B H32D 109.9 . . ?
C31B C32B H32D 109.9 . . ?
H32C C32B H32D 108.3 . . ?
N31B C33B C34B 120.7(9) . . ?
N31B C33B H33B 119.7 . . ?
C34B C33B H33B 119.7 . . ?
C35B C34B N32B 110.0(9) . . ?
C35B C34B C33B 133.9(9) . . ?
N32B C34B C33B 116.0(8) . . ?
C36B C35B C34B 107.1(9) . . ?
C36B C35B H35B 126.4 . . ?
C34B C35B H35B 126.4 . . ?
C35B C36B N33B 106.7(8) . . ?
C35B C36B C37B 132.4(10) . . ?
N33B C36B C37B 120.8(10) . . ?
C36B C37B H37D 109.5 . . ?
C36B C37B H37E 109.5 . . ?
H37D C37B H37E 109.5 . . ?
C36B C37B H37F 109.5 . . ?
H37D C37B H37F 109.5 . . ?
H37E C37B H37F 109.5 . . ?
C33B N31B C32B 120.1(9) . . ?
C33B N31B Mn1 114.9(7) . . ?
C32B N31B Mn1 124.6(7) . . ?
N33B N32B C34B 103.2(8) . . ?
N33B N32B Mn1 142.2(6) . . ?
C34B N32B Mn1 113.5(6) . . ?
N32B N33B C36B 112.9(8) . . ?
N32B N33B H33C 123.6 . . ?
C36B N33B H33C 123.6 . . ?
O14 Cl1 O11 113.3(9) . . ?
O14 Cl1 O13 107.5(8) . . ?
O11 Cl1 O13 112.3(9) . . ?
O14 Cl1 O12 114.0(9) . . ?
O11 Cl1 O12 106.2(9) . . ?
O13 Cl1 O12 103.3(8) . . ?
O24 Cl2 O22 114.4(17) . . ?
O24 Cl2 O23 103.7(13) . . ?
O22 Cl2 O23 102.0(14) . . ?
O24 Cl2 O21 123.3(16) . . ?
O22 Cl2 O21 108.4(15) . . ?
O23 Cl2 O21 101.8(15) . . ?
O22A Cl2A O21A 120.5(14) . . ?
O22A Cl2A O23A 109.1(12) . . ?
O21A Cl2A O23A 119.7(13) . . ?
O22A Cl2A O24A 98.5(12) . . ?
O21A Cl2A O24A 105.5(12) . . ?
O23A Cl2A O24A 98.1(10) . . ?

loop_
_geom_bond_atom_site_label_1
_geom_bond_atom_site_label_2
_geom_bond_distance
_geom_bond_site_symmetry_2
_geom_bond_publ_flag
Co1 N32A 1.911(8) . ?
Co1 N22A 1.958(8) . ?
Co1 N12A 1.964(8) . ?
Co1 N31A 1.978(8) . ?
Co1 N21A 1.994(7) . ?
Co1 N11A 1.997(7) . ?
N1A C3A 1.379(13) . ?
N1A C21A 1.443(13) . ?
N1A C11A 1.478(13) . ?
C11A C12A 1.485(14) . ?
C11A H11A 0.9700 . ?
C11A H11B 0.9700 . ?
C12A N11A 1.456(11) . ?
C12A H12A 0.9700 . ?
C12A H12B 0.9700 . ?
C13A N11A 1.277(10) . ?
C13A C14A 1.402(11) . ?
C13A H13A 0.9300 . ?
C14A N12A 1.340(10) . ?
C14A C15A 1.408(11) . ?
C15A C16A 1.378(13) . ?
C15A H15A 0.9300 . ?
C16A N13A 1.405(10) . ?
C16A C17A 1.469(13) . ?
C17A H17A 0.9600 . ?
C17A H17B 0.9600 . ?
C17A H17C 0.9600 . ?
N12A N13A 1.319(9) . ?
C21A C22A 1.533(13) . ?
C21A H21A 0.9700 . ?
C21A H21B 0.9700 . ?
C22A N21A 1.467(11) . ?
C22A H22A 0.9700 . ?
C22A H22B 0.9700 . ?
C23A N21A 1.256(11) . ?
C23A C24A 1.467(12) . ?
C23A H23A 0.9300 . ?
C24A N22A 1.342(10) . ?
C24A C25A 1.357(12) . ?
C25A C26A 1.414(12) . ?
C25A H25A 0.9300 . ?
C26A N23A 1.338(10) . ?
C26A C27A 1.506(12) . ?
C27A H27A 0.9600 . ?
C27A H27B 0.9600 . ?
C27A H27C 0.9600 . ?
N22A N23A 1.309(9) . ?
C3A C32A 1.524(14) . ?
C3A H31A 0.9700 . ?
C3A H31B 0.9700 . ?
C32A N31A 1.473(11) . ?
C32A H32A 0.9700 . ?
C32A H32B 0.9700 . ?
C33A N31A 1.295(12) . ?
C33A C34A 1.408(13) . ?
C33A H33A 0.9300 . ?
C34A N32A 1.310(11) . ?
C34A C35A 1.441(13) . ?
C35A C36A 1.404(14) . ?
C35A H35A 0.9300 . ?
C36A N33A 1.341(11) . ?
C36A C37A 1.538(12) . ?
C37A H37A 0.9600 . ?
C37A H37B 0.9600 . ?
C37A H37C 0.9600 . ?
N32A N33A 1.359(9) . ?
Mn1 N22B 2.171(7) . ?
Mn1 N12B 2.184(8) . ?
Mn1 N21B 2.189(7) . ?
Mn1 N11B 2.216(7) . ?
Mn1 N32B 2.223(8) . ?
Mn1 N31B 2.232(8) . ?
N1B C21B 1.397(12) . ?
N1B C11B 1.438(12) . ?
N1B C31B 1.478(14) . ?
C11B C12B 1.519(13) . ?
C11B H11C 0.9700 . ?
C11B H11D 0.9700 . ?
C12B N11B 1.442(11) . ?
C12B H12C 0.9700 . ?
C12B H12D 0.9700 . ?
C13B N11B 1.281(12) . ?
C13B C14B 1.431(14) . ?
C13B H13B 0.9300 . ?
C14B N12B 1.357(11) . ?
C14B C15B 1.399(13) . ?
C15B C16B 1.345(13) . ?
C15B H15B 0.9300 . ?
C16B N13B 1.336(11) . ?
C16B C17B 1.528(13) . ?
C17B H17D 0.9600 . ?
C17B H17E 0.9600 . ?
C17B H17F 0.9600 . ?
N12B N13B 1.389(10) . ?
N13B H13C 0.8600 . ?
C21B C22B 1.553(14) . ?
C21B H21C 0.9700 . ?
C21B H21D 0.9700 . ?
C22B N21B 1.451(11) . ?
C22B H22C 0.9700 . ?
C22B H22D 0.9700 . ?
C23B N21B 1.283(10) . ?
C23B C24B 1.484(12) . ?
C23B H23B 0.9300 . ?
C24B N22B 1.350(11) . ?
C24B C25B 1.380(12) . ?
C25B C26B 1.352(14) . ?
C25B H25B 0.9300 . ?
C26B N23B 1.317(11) . ?
C26B C27B 1.509(14) . ?
C27B H27D 0.9600 . ?
C27B H27E 0.9600 . ?
C27B H27F 0.9600 . ?
N22B N23B 1.368(9) . ?
N23B H23C 0.8600 . ?
C31B C32B 1.516(16) . ?
C31B H31C 0.9700 . ?
C31B H31D 0.9700 . ?
C32B N31B 1.432(12) . ?
C32B H32C 0.9700 . ?
C32B H32D 0.9700 . ?
C33B N31B 1.278(12) . ?
C33B C34B 1.435(13) . ?
C33B H33B 0.9300 . ?
C34B C35B 1.377(12) . ?
C34B N32B 1.388(11) . ?
C35B C36B 1.341(13) . ?
C35B H35B 0.9300 . ?
C36B N33B 1.356(11) . ?
C36B C37B 1.533(13) . ?
C37B H37D 0.9600 . ?
C37B H37E 0.9600 . ?
C37B H37F 0.9600 . ?
N32B N33B 1.340(9) . ?
N33B H33C 0.8600 . ?
Cl1 O14 1.378(9) . ?
Cl1 O11 1.393(9) . ?
Cl1 O13 1.401(9) . ?
Cl1 O12 1.422(10) . ?
Cl2 O24 1.357(13) . ?
Cl2 O22 1.402(13) . ?
Cl2 O23 1.416(13) . ?
Cl2 O21 1.423(13) . ?
Cl2A O22A 1.370(12) . ?
Cl2A O21A 1.374(11) . ?
Cl2A O23A 1.379(11) . ?
Cl2A O24A 1.474(12) . ?

loop_
_geom_hbond_atom_site_label_D
_geom_hbond_atom_site_label_H
_geom_hbond_atom_site_label_A
_geom_hbond_distance_DH
_geom_hbond_distance_HA
_geom_hbond_distance_DA
_geom_hbond_angle_DHA
_geom_hbond_site_symmetry_A
N13B H13C N13A 0.86 1.95 2.800(10) 170 .
N23B H23C N23A 0.86 1.95 2.804(10) 173 .
N33B H33C N33A 0.86 1.90 2.750(10) 169 .

loop_
_geom_torsion_atom_site_label_1
_geom_torsion_atom_site_label_2
_geom_torsion_atom_site_label_3
_geom_torsion_atom_site_label_4
_geom_torsion
_geom_torsion_site_symmetry_1
_geom_torsion_site_symmetry_2
_geom_torsion_site_symmetry_3
_geom_torsion_site_symmetry_4
_geom_torsion_publ_flag
C3A N1A C11A C12A 82.4(12) . . . . ?
C21A N1A C11A C12A -115.2(11) . . . . ?
N1A C11A C12A N11A 50.8(12) . . . . ?
N11A C13A C14A N12A -5.1(12) . . . . ?
N11A C13A C14A C15A 166.8(10) . . . . ?
N12A C14A C15A C16A -0.9(10) . . . . ?
C13A C14A C15A C16A -173.1(10) . . . . ?
C14A C15A C16A N13A 2.6(10) . . . . ?
C14A C15A C16A C17A -179.4(10) . . . . ?
C14A C13A N11A C12A -179.2(8) . . . . ?
C14A C13A N11A Co1 2.5(10) . . . . ?
C11A C12A N11A C13A 102.2(11) . . . . ?
C11A C12A N11A Co1 -79.7(11) . . . . ?
N32A Co1 N11A C13A 96.6(6) . . . . ?
N12A Co1 N11A C13A 0.3(6) . . . . ?
N31A Co1 N11A C13A 176.9(6) . . . . ?
N21A Co1 N11A C13A -87.3(6) . . . . ?
N32A Co1 N11A C12A -81.7(8) . . . . ?
N12A Co1 N11A C12A -177.9(8) . . . . ?
N31A Co1 N11A C12A -1.3(8) . . . . ?
N21A Co1 N11A C12A 94.5(8) . . . . ?
C13A C14A N12A N13A 173.1(7) . . . . ?
C15A C14A N12A N13A -1.2(10) . . . . ?
C13A C14A N12A Co1 5.1(9) . . . . ?
C15A C14A N12A Co1 -169.2(6) . . . . ?
N32A Co1 N12A N13A 105.1(8) . . . . ?
N22A Co1 N12A N13A 7.7(8) . . . . ?
N21A Co1 N12A N13A -73.0(8) . . . . ?
N11A Co1 N12A N13A -167.6(9) . . . . ?
N32A Co1 N12A C14A -90.4(6) . . . . ?
N22A Co1 N12A C14A 172.2(6) . . . . ?
N21A Co1 N12A C14A 91.5(6) . . . . ?
N11A Co1 N12A C14A -3.1(6) . . . . ?
C14A N12A N13A C16A 2.8(10) . . . . ?
Co1 N12A N13A C16A 167.6(7) . . . . ?
C15A C16A N13A N12A -3.4(10) . . . . ?
C17A C16A N13A N12A 178.4(9) . . . . ?
C3A N1A C21A C22A -119.4(11) . . . . ?
C11A N1A C21A C22A 78.6(12) . . . . ?
N1A C21A C22A N21A 51.4(12) . . . . ?
N21A C23A C24A N22A -3.7(11) . . . . ?
N21A C23A C24A C25A 166.3(10) . . . . ?
N22A C24A C25A C26A 1.0(9) . . . . ?
C23A C24A C25A C26A -169.4(10) . . . . ?
C24A C25A C26A N23A -0.2(10) . . . . ?
C24A C25A C26A C27A 178.7(9) . . . . ?
C24A C23A N21A C22A -178.4(7) . . . . ?
C24A C23A N21A Co1 3.5(9) . . . . ?
C21A C22A N21A C23A 103.0(10) . . . . ?
C21A C22A N21A Co1 -79.2(9) . . . . ?
N22A Co1 N21A C23A -1.9(6) . . . . ?
N12A Co1 N21A C23A 92.8(6) . . . . ?
N31A Co1 N21A C23A -89.8(6) . . . . ?
N11A Co1 N21A C23A 173.6(6) . . . . ?
N22A Co1 N21A C22A -179.8(7) . . . . ?
N12A Co1 N21A C22A -85.0(7) . . . . ?
N31A Co1 N21A C22A 92.3(7) . . . . ?
N11A Co1 N21A C22A -4.3(7) . . . . ?
C25A C24A N22A N23A -1.5(9) . . . . ?
C23A C24A N22A N23A 171.4(7) . . . . ?
C25A C24A N22A Co1 -170.8(5) . . . . ?
C23A C24A N22A Co1 2.1(9) . . . . ?
N32A Co1 N22A N23A 9.2(8) . . . . ?
N12A Co1 N22A N23A 105.7(7) . . . . ?
N31A Co1 N22A N23A -71.1(7) . . . . ?
N21A Co1 N22A N23A -166.8(7) . . . . ?
N32A Co1 N22A C24A 175.7(6) . . . . ?
N12A Co1 N22A C24A -87.8(6) . . . . ?
N31A Co1 N22A C24A 95.4(6) . . . . ?
N21A Co1 N22A C24A -0.2(6) . . . . ?
C24A N22A N23A C26A 1.3(9) . . . . ?
Co1 N22A N23A C26A 168.0(6) . . . . ?
C25A C26A N23A N22A -0.6(9) . . . . ?
C27A C26A N23A N22A -179.6(7) . . . . ?
C21A N1A C3A C32A 78.4(12) . . . . ?
C11A N1A C3A C32A -119.6(10) . . . . ?
N1A C3A C32A N31A 54.8(12) . . . . ?
N31A C33A C34A N32A -6.8(12) . . . . ?
N31A C33A C34A C35A 164.8(10) . . . . ?
N32A C34A C35A C36A 0.9(10) . . . . ?
C33A C34A C35A C36A -171.2(10) . . . . ?
C34A C35A C36A N33A 1.0(11) . . . . ?
C34A C35A C36A C37A 178.9(9) . . . . ?
C34A C33A N31A C32A -176.4(8) . . . . ?
C34A C33A N31A Co1 6.7(10) . . . . ?
C3A C32A N31A C33A 101.8(9) . . . . ?
C3A C32A N31A Co1 -81.7(9) . . . . ?
N32A Co1 N31A C33A -3.9(6) . . . . ?
N22A Co1 N31A C33A 93.3(6) . . . . ?
N21A Co1 N31A C33A 174.0(6) . . . . ?
N11A Co1 N31A C33A -91.1(6) . . . . ?
N32A Co1 N31A C32A 179.4(8) . . . . ?
N22A Co1 N31A C32A -83.4(7) . . . . ?
N21A Co1 N31A C32A -2.7(8) . . . . ?
N11A Co1 N31A C32A 92.2(7) . . . . ?
C33A C34A N32A N33A 171.3(7) . . . . ?
C35A C34A N32A N33A -2.6(10) . . . . ?
C33A C34A N32A Co1 3.5(10) . . . . ?
C35A C34A N32A Co1 -170.4(6) . . . . ?
N22A Co1 N32A C34A -87.5(7) . . . . ?
N12A Co1 N32A C34A 177.3(6) . . . . ?
N31A Co1 N32A C34A 0.1(6) . . . . ?
N11A Co1 N32A C34A 96.6(6) . . . . ?
N22A Co1 N32A N33A 107.3(7) . . . . ?
N12A Co1 N32A N33A 12.2(7) . . . . ?
N31A Co1 N32A N33A -165.1(7) . . . . ?
N11A Co1 N32A N33A -68.5(7) . . . . ?
C35A C36A N33A N32A -2.5(10) . . . . ?
C37A C36A N33A N32A 179.6(8) . . . . ?
C34A N32A N33A C36A 3.1(9) . . . . ?
Co1 N32A N33A C36A 168.5(6) . . . . ?
C21B N1B C11B C12B 82.6(12) . . . . ?
C31B N1B C11B C12B -131.9(11) . . . . ?
N1B C11B C12B N11B 57.8(13) . . . . ?
N11B C13B C14B N12B -6.7(12) . . . . ?
N11B C13B C14B C15B 172.4(9) . . . . ?
N12B C14B C15B C16B 1.2(10) . . . . ?
C13B C14B C15B C16B -177.9(10) . . . . ?
C14B C15B C16B N13B -1.3(10) . . . . ?
C14B C15B C16B C17B 174.9(9) . . . . ?
C14B C13B N11B C12B -177.0(8) . . . . ?
C14B C13B N11B Mn1 1.2(10) . . . . ?
C11B C12B N11B C13B 107.3(10) . . . . ?
C11B C12B N11B Mn1 -70.8(11) . . . . ?
N22B Mn1 N11B C13B 96.1(6) . . . . ?
N12B Mn1 N11B C13B 2.6(6) . . . . ?
N21B Mn1 N11B C13B 170.2(6) . . . . ?
N32B Mn1 N11B C13B -38.8(14) . . . . ?
N31B Mn1 N11B C13B -88.1(6) . . . . ?
N22B Mn1 N11B C12B -85.8(7) . . . . ?
N12B Mn1 N11B C12B -179.2(7) . . . . ?
N21B Mn1 N11B C12B -11.6(7) . . . . ?
N32B Mn1 N11B C12B 139.4(11) . . . . ?
N31B Mn1 N11B C12B 90.1(7) . . . . ?
C15B C14B N12B N13B -0.6(9) . . . . ?
C13B C14B N12B N13B 178.7(7) . . . . ?
C15B C14B N12B Mn1 -170.6(6) . . . . ?
C13B C14B N12B Mn1 8.7(10) . . . . ?
N22B Mn1 N12B C14B -96.3(6) . . . . ?
N21B Mn1 N12B C14B -63.9(14) . . . . ?
N11B Mn1 N12B C14B -6.1(6) . . . . ?
N32B Mn1 N12B C14B 164.7(6) . . . . ?
N31B Mn1 N12B C14B 90.0(6) . . . . ?
N22B Mn1 N12B N13B 99.7(8) . . . . ?
N21B Mn1 N12B N13B 132.1(11) . . . . ?
N11B Mn1 N12B N13B -170.1(9) . . . . ?
N32B Mn1 N12B N13B 0.7(8) . . . . ?
N31B Mn1 N12B N13B -74.0(8) . . . . ?
C15B C16B N13B N12B 1.0(10) . . . . ?
C17B C16B N13B N12B -175.8(7) . . . . ?
C14B N12B N13B C16B -0.3(9) . . . . ?
Mn1 N12B N13B C16B 165.0(7) . . . . ?
C11B N1B C21B C22B -132.8(9) . . . . ?
C31B N1B C21B C22B 83.3(12) . . . . ?
N1B C21B C22B N21B 55.5(12) . . . . ?
N21B C23B C24B N22B -10.2(12) . . . . ?
N21B C23B C24B C25B 173.2(10) . . . . ?
N22B C24B C25B C26B 5.0(11) . . . . ?
C23B C24B C25B C26B -178.3(10) . . . . ?
C24B C25B C26B N23B -6.3(11) . . . . ?
C24B C25B C26B C27B 176.1(12) . . . . ?
C24B C23B N21B C22B -174.3(8) . . . . ?
C24B C23B N21B Mn1 2.1(11) . . . . ?
C21B C22B N21B C23B 103.5(10) . . . . ?
C21B C22B N21B Mn1 -72.6(10) . . . . ?
N22B Mn1 N21B C23B 3.5(7) . . . . ?
N12B Mn1 N21B C23B -30.2(16) . . . . ?
N11B Mn1 N21B C23B -85.5(7) . . . . ?
N32B Mn1 N21B C23B 101.2(7) . . . . ?
N31B Mn1 N21B C23B 176.4(7) . . . . ?
N22B Mn1 N21B C22B 179.7(8) . . . . ?
N12B Mn1 N21B C22B 146.0(11) . . . . ?
N11B Mn1 N21B C22B 90.7(8) . . . . ?
N32B Mn1 N21B C22B -82.6(8) . . . . ?
N31B Mn1 N21B C22B -7.4(8) . . . . ?
C25B C24B N22B N23B -1.6(10) . . . . ?
C23B C24B N22B N23B -179.0(7) . . . . ?
C25B C24B N22B Mn1 -169.5(6) . . . . ?
C23B C24B N22B Mn1 13.2(10) . . . . ?
N12B Mn1 N22B C24B 162.8(7) . . . . ?
N21B Mn1 N22B C24B -9.2(6) . . . . ?
N11B Mn1 N22B C24B 88.4(7) . . . . ?
N32B Mn1 N22B C24B -101.5(7) . . . . ?
N12B Mn1 N22B N23B 1.8(9) . . . . ?
N21B Mn1 N22B N23B -170.2(9) . . . . ?
N11B Mn1 N22B N23B -72.6(9) . . . . ?
N32B Mn1 N22B N23B 97.5(9) . . . . ?
C25B C26B N23B N22B 5.8(12) . . . . ?
C27B C26B N23B N22B -176.2(9) . . . . ?
C24B N22B N23B C26B -2.6(10) . . . . ?
Mn1 N22B N23B C26B 160.1(8) . . . . ?
C21B N1B C31B C32B -134.1(10) . . . . ?
C11B N1B C31B C32B 80.2(12) . . . . ?
N1B C31B C32B N31B 56.4(13) . . . . ?
N31B C33B C34B C35B 173.5(11) . . . . ?
N31B C33B C34B N32B -2.3(15) . . . . ?
N32B C34B C35B C36B 2.4(12) . . . . ?
C33B C34B C35B C36B -173.5(11) . . . . ?
C34B C35B C36B N33B -3.3(11) . . . . ?
C34B C35B C36B C37B 175.6(10) . . . . ?
C34B C33B N31B C32B -175.7(10) . . . . ?
C34B C33B N31B Mn1 -2.4(13) . . . . ?
C31B C32B N31B C33B 103.3(11) . . . . ?
C31B C32B N31B Mn1 -69.3(12) . . . . ?
N12B Mn1 N31B C33B 98.6(8) . . . . ?
N21B Mn1 N31B C33B -87.8(8) . . . . ?
N11B Mn1 N31B C33B 173.2(8) . . . . ?
N32B Mn1 N31B C33B 4.1(7) . . . . ?
N12B Mn1 N31B C32B -88.4(9) . . . . ?
N21B Mn1 N31B C32B 85.1(9) . . . . ?
N11B Mn1 N31B C32B -13.9(9) . . . . ?
N32B Mn1 N31B C32B 177.0(9) . . . . ?
C35B C34B N32B N33B -0.5(10) . . . . ?
C33B C34B N32B N33B 176.3(8) . . . . ?
C35B C34B N32B Mn1 -171.0(6) . . . . ?
C33B C34B N32B Mn1 5.8(11) . . . . ?
N22B Mn1 N32B N33B 4.4(9) . . . . ?
N12B Mn1 N32B N33B 98.9(9) . . . . ?
N21B Mn1 N32B N33B -70.3(9) . . . . ?
N11B Mn1 N32B N33B 138.6(10) . . . . ?
N31B Mn1 N32B N33B -170.0(10) . . . . ?
N22B Mn1 N32B C34B 169.2(6) . . . . ?
N12B Mn1 N32B C34B -96.3(7) . . . . ?
N21B Mn1 N32B C34B 94.6(7) . . . . ?
N11B Mn1 N32B C34B -56.6(14) . . . . ?
N31B Mn1 N32B C34B -5.1(6) . . . . ?
C34B N32B N33B C36B -1.7(10) . . . . ?
Mn1 N32B N33B C36B 164.1(7) . . . . ?
C35B C36B N33B N32B 3.2(11) . . . . ?
C37B C36B N33B N32B -175.8(8) . . . . ?
